data_4329351
loop_
_publ_author_name
'Fabian Ehret'
'Martina Bubrin'
'Ralph H\"ubner'
'David Schweinfurth'
'Ingo Hartenbach'
'Stanislav Z\'ali\<s'
'Wolfgang Kaim'

_publ_contact_author_address
;
Universitaet Stuttgart,
Institut fuer Anorganische Chemie,
Pfaffenwaldring 55,
Stuttgart, D-70569
Germany
;
_publ_contact_author_email ehret@iac.uni-stuttgart.de
_publ_contact_author_fax '++49(0)711 685 64170'
_publ_contact_author_name 'Ehret Fabian'
_publ_contact_author_phone '++49(0)711 685 64165'
_publ_section_title
;
 Filling Gaps in the Series of Noninnocent Hetero-1,3-diene Chelate
 Ligands: Ruthenium Complexes of Redox-Active \a-Azocarbonyl and
 \a-Azothiocarbonyl Ligands RNNC(R')E, E = O or S
;
_journal_name_full 'Inorganic Chemistry'
_journal_page_first 6237
_journal_page_last 6244
_journal_paper_doi 10.1021/ic300439h
_journal_volume 51
_journal_year 2012
_chemical_formula_moiety 'C26 H22 N4 S2'
_chemical_formula_sum 'C26 H22 N4 S2'
_chemical_formula_weight 454.60
_chemical_name_systematic
; 
 ? 
;
_space_group_IT_number 14
_symmetry_cell_setting monoclinic
_symmetry_space_group_name_Hall '-P 2ybc'
_symmetry_space_group_name_H-M 'P 1 21/c 1'
_atom_sites_solution_hydrogens geom
_atom_sites_solution_primary direct
_atom_sites_solution_secondary difmap
_audit_creation_method SHELXL-97
_cell_angle_alpha 90.00
_cell_angle_beta 106.705(2)
_cell_angle_gamma 90.00
_cell_formula_units_Z 4
_cell_length_a 17.5049(7)
_cell_length_b 7.9089(3)
_cell_length_c 17.6023(7)
_cell_measurement_reflns_used 3136
_cell_measurement_temperature 298(2)
_cell_measurement_theta_max 25.5
_cell_measurement_theta_min 1.68
_cell_volume 2334.10(16)
_computing_cell_refinement 'Bruker APEX II Software Suite, 2008'
_computing_data_collection 'Bruker APEX II Software Suite, 2008'
_computing_data_reduction 'Bruker APEX II Software Suite, 2008'
_computing_structure_refinement 'SHELXL-97 (Sheldrick, 1997)'
_computing_structure_solution 'SHELXS-97 (Sheldrick, 1990)'
_diffrn_ambient_temperature 298(2)
_diffrn_measured_fraction_theta_full 0.988
_diffrn_measured_fraction_theta_max 0.988
_diffrn_measurement_device_type 'Bruker Kappa APEX II Duo'
_diffrn_measurement_method 'Omega + Phi Scans'
_diffrn_radiation_monochromator graphite
_diffrn_radiation_source 'fine-focus sealed tube'
_diffrn_radiation_type MoK\a
_diffrn_radiation_wavelength 0.71073
_diffrn_reflns_av_R_equivalents 0.0266
_diffrn_reflns_av_sigmaI/netI 0.0158
_diffrn_reflns_limit_h_max 20
_diffrn_reflns_limit_h_min -20
_diffrn_reflns_limit_k_max 9
_diffrn_reflns_limit_k_min -9
_diffrn_reflns_limit_l_max 20
_diffrn_reflns_limit_l_min -20
_diffrn_reflns_number 27691
_diffrn_reflns_theta_full 25.15
_diffrn_reflns_theta_max 25.15
_diffrn_reflns_theta_min 2.37
_diffrn_standards_decay_% 0
_exptl_absorpt_coefficient_mu 0.249
_exptl_absorpt_correction_T_max 0.9683
_exptl_absorpt_correction_T_min 0.9380
_exptl_absorpt_correction_type multi-scan
_exptl_absorpt_process_details Blessing,1995
_exptl_crystal_colour red
_exptl_crystal_density_diffrn 1.294
_exptl_crystal_description block
_exptl_crystal_F_000 952
_exptl_crystal_size_max 0.26
_exptl_crystal_size_mid 0.15
_exptl_crystal_size_min 0.13
_refine_diff_density_max 0.198
_refine_diff_density_min -0.237
_refine_diff_density_rms 0.036
_refine_ls_extinction_coef 0.0088(10)
_refine_ls_extinction_expression Fc^*^=kFc[1+0.001xFc^2^\l^3^/sin(2\q)]^-1/4^
_refine_ls_extinction_method SHELXL
_refine_ls_goodness_of_fit_ref 1.041
_refine_ls_hydrogen_treatment constr
_refine_ls_matrix_type full
_refine_ls_number_parameters 290
_refine_ls_number_reflns 4128
_refine_ls_number_restraints 0
_refine_ls_restrained_S_all 1.041
_refine_ls_R_factor_all 0.0691
_refine_ls_R_factor_gt 0.0510
_refine_ls_shift/su_max 0.000
_refine_ls_shift/su_mean 0.000
_refine_ls_structure_factor_coef Fsqd
_refine_ls_weighting_details 'calc w=1/[\s^2^(Fo^2^)+(0.0628P)^2^+1.1948P] where P=(Fo^2^+2Fc^2^)/3'
_refine_ls_weighting_scheme calc
_refine_ls_wR_factor_gt 0.1416
_refine_ls_wR_factor_ref 0.1488
_reflns_number_gt 3136
_reflns_number_total 4128
_reflns_threshold_expression >2sigma(I)
_cod_data_source_file ic300439h_si_002_5.cif
_cod_data_source_block ac02a
_cod_database_code 4329351

loop_
_symmetry_equiv_pos_as_xyz
'x, y, z'
'-x, y+1/2, -z+1/2'
'-x, -y, -z'
'x, -y-1/2, z-1/2'

loop_
_atom_site_label
_atom_site_type_symbol
_atom_site_fract_x
_atom_site_fract_y
_atom_site_fract_z
_atom_site_U_iso_or_equiv
_atom_site_adp_type
_atom_site_occupancy
_atom_site_symmetry_multiplicity
_atom_site_calc_flag
_atom_site_refinement_flags
S1 S 0.40499(4) 0.30489(10) 0.38086(5) 0.0828(3) Uani 1 1 d .
N1 N 0.26850(14) 0.4435(3) 0.28769(16) 0.0738(6) Uani 1 1 d .
C1 C 0.31921(16) 0.4396(3) 0.35745(19) 0.0693(7) Uani 1 1 d .
S2 S 0.36138(5) 0.09474(10) 0.42466(4) 0.0804(3) Uani 1 1 d .
C2 C 0.34098(18) -0.0447(3) 0.34136(16) 0.0690(7) Uani 1 1 d .
N2 N 0.27722(15) 0.3429(3) 0.23014(16) 0.0837(7) Uani 1 1 d .
H2A H 0.3170 0.2743 0.2398 0.100 Uiso 1 1 calc R
N3 N 0.27078(16) -0.0559(3) 0.29129(15) 0.0753(6) Uani 1 1 d .
C3 C 0.30647(17) 0.5552(3) 0.41752(18) 0.0685(7) Uani 1 1 d .
N4 N 0.21082(16) 0.0378(3) 0.29997(16) 0.0855(7) Uani 1 1 d .
H4A H 0.2181 0.1004 0.3414 0.103 Uiso 1 1 calc R
C4 C 0.2351(2) 0.6398(4) 0.4055(2) 0.0845(9) Uani 1 1 d .
H4 H 0.1942 0.6208 0.3591 0.101 Uiso 1 1 calc R
C5 C 0.2232(2) 0.7512(5) 0.4607(3) 0.1013(11) Uani 1 1 d .
H5 H 0.1745 0.8061 0.4516 0.122 Uiso 1 1 calc R
C6 C 0.2831(3) 0.7821(5) 0.5293(3) 0.1081(12) Uani 1 1 d .
H6 H 0.2751 0.8581 0.5666 0.130 Uiso 1 1 calc R
C7 C 0.3551(2) 0.6997(5) 0.5424(2) 0.1048(11) Uani 1 1 d .
H7 H 0.3961 0.7204 0.5885 0.126 Uiso 1 1 calc R
C8 C 0.3661(2) 0.5865(4) 0.4871(2) 0.0851(9) Uani 1 1 d .
H8 H 0.4145 0.5299 0.4966 0.102 Uiso 1 1 calc R
C9 C 0.40448(18) -0.1528(3) 0.32893(16) 0.0672(7) Uani 1 1 d .
C10 C 0.3897(2) -0.2605(4) 0.26446(19) 0.0805(8) Uani 1 1 d .
H10 H 0.3394 -0.2631 0.2277 0.097 Uiso 1 1 calc R
C11 C 0.4498(3) -0.3647(4) 0.2548(2) 0.0949(11) Uani 1 1 d .
H11 H 0.4394 -0.4365 0.2112 0.114 Uiso 1 1 calc R
C12 C 0.5239(3) -0.3641(5) 0.3078(2) 0.0985(11) Uani 1 1 d .
H12 H 0.5634 -0.4362 0.3010 0.118 Uiso 1 1 calc R
C13 C 0.5395(2) -0.2559(5) 0.3712(2) 0.0932(10) Uani 1 1 d .
H13 H 0.5902 -0.2530 0.4071 0.112 Uiso 1 1 calc R
C14 C 0.4810(2) -0.1522(4) 0.38202(19) 0.0827(8) Uani 1 1 d .
H14 H 0.4924 -0.0800 0.4255 0.099 Uiso 1 1 calc R
C15 C 0.22337(18) 0.3468(4) 0.1549(2) 0.0763(8) Uani 1 1 d .
C16 C 0.1601(2) 0.4582(5) 0.1353(2) 0.0929(10) Uani 1 1 d .
H16 H 0.1524 0.5325 0.1734 0.111 Uiso 1 1 calc R
C17 C 0.1084(2) 0.4602(6) 0.0603(3) 0.1106(12) Uani 1 1 d .
H17 H 0.0655 0.5347 0.0479 0.133 Uiso 1 1 calc R
C18 C 0.1198(3) 0.3525(6) 0.0030(3) 0.1152(13) Uani 1 1 d .
H18 H 0.0852 0.3548 -0.0482 0.138 Uiso 1 1 calc R
C19 C 0.1818(3) 0.2433(6) 0.0222(3) 0.1107(13) Uani 1 1 d .
H19 H 0.1893 0.1703 -0.0165 0.133 Uiso 1 1 calc R
C20 C 0.2341(2) 0.2370(5) 0.0970(2) 0.0954(10) Uani 1 1 d .
H20 H 0.2762 0.1603 0.1089 0.115 Uiso 1 1 calc R
C21 C 0.13646(19) 0.0367(4) 0.2436(2) 0.0809(8) Uani 1 1 d .
C22 C 0.1211(2) -0.0602(5) 0.1762(2) 0.1009(11) Uani 1 1 d .
H22 H 0.1605 -0.1306 0.1678 0.121 Uiso 1 1 calc R
C23 C 0.0470(3) -0.0531(6) 0.1207(3) 0.1243(14) Uani 1 1 d .
H23 H 0.0367 -0.1182 0.0749 0.149 Uiso 1 1 calc R
C24 C -0.0111(3) 0.0495(7) 0.1330(3) 0.1338(16) Uani 1 1 d .
H24 H -0.0613 0.0527 0.0962 0.161 Uiso 1 1 calc R
C25 C 0.0780(2) 0.1439(5) 0.2549(2) 0.1041(11) Uani 1 1 d .
H25 H 0.0881 0.2129 0.2994 0.125 Uiso 1 1 calc R
C26 C 0.0046(2) 0.1462(7) 0.1988(3) 0.1264(15) Uani 1 1 d .
H26 H -0.0351 0.2163 0.2065 0.152 Uiso 1 1 calc R

loop_
_atom_site_aniso_label
_atom_site_aniso_U_11
_atom_site_aniso_U_22
_atom_site_aniso_U_33
_atom_site_aniso_U_23
_atom_site_aniso_U_13
_atom_site_aniso_U_12
S1 0.0639(4) 0.0702(5) 0.1150(6) -0.0131(4) 0.0269(4) 0.0036(4)
N1 0.0764(15) 0.0567(13) 0.0948(18) -0.0013(13) 0.0352(14) -0.0018(11)
C1 0.0672(16) 0.0571(16) 0.089(2) 0.0051(14) 0.0308(15) 0.0015(13)
S2 0.1045(6) 0.0683(5) 0.0674(4) 0.0008(3) 0.0233(4) 0.0214(4)
C2 0.088(2) 0.0547(15) 0.0662(16) 0.0053(12) 0.0255(15) 0.0034(14)
N2 0.0807(16) 0.0709(16) 0.0997(19) -0.0109(14) 0.0263(15) 0.0040(13)
N3 0.0930(18) 0.0570(14) 0.0794(16) 0.0030(11) 0.0304(14) 0.0011(12)
C3 0.0758(17) 0.0503(14) 0.0867(19) 0.0096(13) 0.0350(15) 0.0030(13)
N4 0.0928(18) 0.0772(17) 0.0854(17) -0.0042(14) 0.0239(14) 0.0115(14)
C4 0.089(2) 0.0741(19) 0.096(2) 0.0061(17) 0.0360(17) 0.0109(16)
C5 0.110(3) 0.088(2) 0.119(3) 0.004(2) 0.055(2) 0.027(2)
C6 0.143(3) 0.088(2) 0.109(3) -0.012(2) 0.060(3) 0.018(2)
C7 0.117(3) 0.099(3) 0.097(2) -0.016(2) 0.027(2) 0.014(2)
C8 0.093(2) 0.0724(19) 0.093(2) 0.0027(17) 0.0322(18) 0.0127(16)
C9 0.095(2) 0.0493(14) 0.0678(16) 0.0077(12) 0.0393(15) 0.0032(13)
C10 0.104(2) 0.0627(17) 0.085(2) -0.0050(15) 0.0446(17) -0.0104(16)
C11 0.135(3) 0.0644(19) 0.108(3) -0.0122(18) 0.071(3) -0.004(2)
C12 0.125(3) 0.079(2) 0.112(3) 0.017(2) 0.066(2) 0.027(2)
C13 0.106(2) 0.092(2) 0.089(2) 0.0110(19) 0.0414(19) 0.030(2)
C14 0.102(2) 0.076(2) 0.0758(18) 0.0066(15) 0.0340(17) 0.0202(17)
C15 0.0760(18) 0.0632(17) 0.098(2) -0.0076(16) 0.0387(17) -0.0139(15)
C16 0.090(2) 0.093(2) 0.097(2) -0.0147(19) 0.0281(19) -0.0022(19)
C17 0.092(2) 0.121(3) 0.114(3) -0.008(3) 0.021(2) -0.001(2)
C18 0.103(3) 0.140(4) 0.103(3) -0.020(3) 0.029(2) -0.031(3)
C19 0.108(3) 0.118(3) 0.118(3) -0.038(3) 0.050(3) -0.032(3)
C20 0.093(2) 0.089(2) 0.116(3) -0.024(2) 0.048(2) -0.0181(18)
C21 0.079(2) 0.0723(19) 0.094(2) 0.0041(17) 0.0297(17) -0.0070(16)
C22 0.086(2) 0.096(3) 0.121(3) -0.017(2) 0.030(2) -0.0143(19)
C23 0.098(3) 0.145(4) 0.124(3) -0.027(3) 0.022(3) -0.027(3)
C24 0.081(3) 0.165(5) 0.145(4) -0.010(4) 0.016(3) -0.016(3)
C25 0.090(2) 0.107(3) 0.115(3) -0.007(2) 0.030(2) 0.008(2)
C26 0.089(3) 0.144(4) 0.146(4) -0.008(3) 0.033(3) 0.010(3)

loop_
_atom_type_symbol
_atom_type_description
_atom_type_scat_dispersion_real
_atom_type_scat_dispersion_imag
_atom_type_scat_source
C C 0.0033 0.0016 'International Tables Vol C Tables 4.2.6.8 and 6.1.1.4'
H H 0.0000 0.0000 'International Tables Vol C Tables 4.2.6.8 and 6.1.1.4'
N N 0.0061 0.0033 'International Tables Vol C Tables 4.2.6.8 and 6.1.1.4'
S S 0.1246 0.1234 'International Tables Vol C Tables 4.2.6.8 and 6.1.1.4'

loop_
_geom_angle_atom_site_label_1
_geom_angle_atom_site_label_2
_geom_angle_atom_site_label_3
_geom_angle
C1 S1 S2 100.90(9)
C1 N1 N2 120.8(3)
N1 C1 C3 117.8(3)
N1 C1 S1 122.3(2)
C3 C1 S1 119.9(2)
C2 S2 S1 101.43(9)
N3 C2 C9 118.1(3)
N3 C2 S2 121.9(2)
C9 C2 S2 120.0(2)
N1 N2 C15 121.2(3)
C2 N3 N4 120.7(3)
C4 C3 C8 118.0(3)
C4 C3 C1 120.8(3)
C8 C3 C1 121.2(3)
N3 N4 C21 121.5(3)
C5 C4 C3 121.2(3)
C4 C5 C6 120.3(3)
C5 C6 C7 119.5(3)
C8 C7 C6 119.7(4)
C7 C8 C3 121.2(3)
C10 C9 C14 118.0(3)
C10 C9 C2 120.7(3)
C14 C9 C2 121.4(3)
C9 C10 C11 119.8(3)
C12 C11 C10 121.4(3)
C11 C12 C13 119.2(3)
C14 C13 C12 120.4(4)
C13 C14 C9 121.2(3)
C16 C15 N2 121.9(3)
C16 C15 C20 118.9(3)
N2 C15 C20 119.2(3)
C17 C16 C15 120.6(4)
C16 C17 C18 120.3(4)
C19 C18 C17 119.1(4)
C18 C19 C20 122.0(4)
C19 C20 C15 119.1(4)
C22 C21 C25 119.7(3)
C22 C21 N4 122.0(3)
C25 C21 N4 118.2(3)
C21 C22 C23 119.9(4)
C24 C23 C22 120.2(4)
C26 C24 C23 119.6(4)
C26 C25 C21 118.7(4)
C24 C26 C25 121.8(4)

loop_
_geom_bond_atom_site_label_1
_geom_bond_atom_site_label_2
_geom_bond_distance
S1 C1 1.790(3)
S1 S2 2.0683(12)
N1 C1 1.292(4)
N1 N2 1.331(3)
C1 C3 1.463(4)
S2 C2 1.787(3)
C2 N3 1.293(4)
C2 C9 1.468(4)
N2 C15 1.388(4)
N3 N4 1.329(3)
C3 C4 1.379(4)
C3 C8 1.384(4)
N4 C21 1.391(4)
C4 C5 1.370(5)
C5 C6 1.375(5)
C6 C7 1.377(5)
C7 C8 1.377(4)
C9 C10 1.383(4)
C9 C14 1.395(4)
C10 C11 1.386(4)
C11 C12 1.362(5)
C12 C13 1.370(5)
C13 C14 1.367(4)
C15 C16 1.379(4)
C15 C20 1.392(4)
C16 C17 1.369(5)
C17 C18 1.377(6)
C18 C19 1.352(6)
C19 C20 1.371(5)
C21 C22 1.374(5)
C21 C25 1.386(5)
C22 C23 1.382(5)
C23 C24 1.367(6)
C24 C26 1.349(6)
C25 C26 1.377(5)

loop_
_cod_related_entry_id
_cod_related_entry_database
_cod_related_entry_code
1 ChemSpider 30661226
